data_2015030
loop_
_publ_author_name
'Kolitsch, Uwe'
'Schwendtner, Karolina'

_publ_section_title
;
 Octahedral--tetrahedral framework structures of InAsO~4~&#x00B7;H~2~O
 and PbIn(AsO~4~)(AsO~3~OH)
;
_journal_coeditor_code IZ1060
_journal_issue 9
_journal_name_full 'Acta Crystallographica Section C'
_journal_page_first i86
_journal_page_last i89
_journal_paper_doi 10.1107/S0108270105022894
_journal_volume 61
_journal_year 2005
_chemical_formula_iupac 'Pb In (As O4) (As O3 OH)'
_chemical_formula_structural 'Pb In (As O4) (As O3 OH)'
_chemical_formula_sum 'As2 H In O8 Pb'
_chemical_formula_weight 600.86
_chemical_name_common 'lead indium arsenate'
_chemical_name_systematic ' lead(II) indium arsenate(V) hydrogen arsenate(V)'
_space_group_IT_number 14
_symmetry_cell_setting monoclinic
_symmetry_space_group_name_Hall '-P 2yn'
_symmetry_space_group_name_H-M 'P 1 21/n 1'
_atom_sites_solution_primary direct
_atom_sites_solution_secondary difmap
_cell_angle_alpha 90.00
_cell_angle_beta 92.38(3)
_cell_angle_gamma 90.00
_cell_formula_units_Z 4
_cell_length_a 4.9550(10)
_cell_length_b 8.591(2)
_cell_length_c 15.874(3)
_cell_measurement_reflns_used 2570
_cell_measurement_temperature 293(2)
_cell_measurement_theta_max 30.02
_cell_measurement_theta_min 2.04
_cell_volume 675.1(2)
_computing_cell_refinement 'HKL SCALEPACK (Otwinowski et al., 2003)'
_computing_data_collection 'COLLECT (Nonius, 2004)'
_computing_data_reduction 'HKL DENZO (Otwinowski et al., 2003) and SCALEPACK'
_computing_molecular_graphics
;
Diamond (Pennington, 1999) and ORTEP-3 for Windows (Farrugia,
1997)
;
_computing_publication_material SHELXL97
_computing_structure_refinement 'SHELXL97 (Sheldrick, 1997)'
_computing_structure_solution 'SHELXS97 (Sheldrick, 1997)'
_diffrn_ambient_temperature 293(2)
_diffrn_measured_fraction_theta_full 0.970
_diffrn_measured_fraction_theta_max 0.970
_diffrn_measurement_device_type 'Nonius KappaCCD'
_diffrn_measurement_method '\f and \w scans'
_diffrn_radiation_monochromator graphite
_diffrn_radiation_source 'fine-focus sealed tube'
_diffrn_radiation_type MoK\a
_diffrn_radiation_wavelength 0.71073
_diffrn_reflns_av_R_equivalents 0.0397
_diffrn_reflns_av_sigmaI/netI 0.0484
_diffrn_reflns_limit_h_max 6
_diffrn_reflns_limit_h_min -6
_diffrn_reflns_limit_k_max 12
_diffrn_reflns_limit_k_min -12
_diffrn_reflns_limit_l_max 22
_diffrn_reflns_limit_l_min -22
_diffrn_reflns_number 3677
_diffrn_reflns_theta_full 30.02
_diffrn_reflns_theta_max 30.02
_diffrn_reflns_theta_min 3.50
_diffrn_standards_decay_% 0
_diffrn_standards_interval_time 0
_diffrn_standards_number 0
_exptl_absorpt_coefficient_mu 38.054
_exptl_absorpt_correction_T_max 0.467
_exptl_absorpt_correction_T_min 0.357
_exptl_absorpt_correction_type multi-scan
_exptl_absorpt_process_details
;
(HKL SCALEPACK; Otwinowski et al., 2003)
;
_exptl_crystal_colour colourless
_exptl_crystal_density_diffrn 5.911
_exptl_crystal_density_method 'not measured'
_exptl_crystal_description 'irregular fragment'
_exptl_crystal_F_000 1048
_exptl_crystal_size_max 0.03
_exptl_crystal_size_mid 0.03
_exptl_crystal_size_min 0.02
_refine_diff_density_max 3.952
_refine_diff_density_min -1.907
_refine_ls_extinction_coef none
_refine_ls_extinction_method none
_refine_ls_goodness_of_fit_ref 1.008
_refine_ls_hydrogen_treatment undef
_refine_ls_matrix_type full
_refine_ls_number_parameters 109
_refine_ls_number_reflns 1903
_refine_ls_number_restraints 0
_refine_ls_restrained_S_all 1.008
_refine_ls_R_factor_all 0.0696
_refine_ls_R_factor_gt 0.0469
_refine_ls_shift/su_max 0.000
_refine_ls_shift/su_mean 0.000
_refine_ls_structure_factor_coef Fsqd
_refine_ls_weighting_details 'w=1/[\s^2^(Fo^2^)+(0.07P)^2^+10P] where P=(Fo^2^+2Fc^2^)/3'
_refine_ls_weighting_scheme calc
_refine_ls_wR_factor_gt 0.1100
_refine_ls_wR_factor_ref 0.1209
_reflns_number_gt 1445
_reflns_number_total 1903
_reflns_threshold_expression I>2\s(I)
_cod_data_source_file iz1060.cif
_cod_data_source_block II
_cod_original_cell_volume 675.2(2)
_cod_original_sg_symbol_H-M 'P 21/n'
_cod_database_code 2015030
_cod_database_fobs_code 2015030

loop_
_symmetry_equiv_pos_as_xyz
'x, y, z'
'-x+1/2, y+1/2, -z+1/2'
'-x, -y, -z'
'x-1/2, -y-1/2, z-1/2'

loop_
_atom_site_label
_atom_site_fract_x
_atom_site_fract_y
_atom_site_fract_z
_atom_site_U_iso_or_equiv
_atom_site_adp_type
_atom_site_calc_flag
_atom_site_refinement_flags
_atom_site_occupancy
_atom_site_disorder_assembly
_atom_site_disorder_group
_atom_site_type_symbol
Pb 0.82765(10) 0.03180(6) 0.11282(3) 0.02153(16) Uani d . 1 . . Pb
In 0.82989(18) 0.45566(11) 0.14541(6) 0.0169(2) Uani d . 1 . . In
As1 0.3138(2) 0.30485(16) 0.02208(8) 0.0160(3) Uani d . 1 . . As
As2 0.3323(3) 0.25861(15) 0.25775(8) 0.0166(3) Uani d . 1 . . As
O1 0.170(2) 0.4559(11) 0.0700(6) 0.024(2) Uani d . 1 . . O
O2 0.3384(18) 0.3443(10) -0.0820(5) 0.0186(19) Uani d . 1 . . O
O3 0.6321(18) 0.2845(11) 0.0664(6) 0.0203(19) Uani d . 1 . . O
O4 0.1791(18) 0.1241(11) 0.0288(6) 0.0204(18) Uani d . 1 . . O
O5 0.5031(19) 0.0911(11) 0.2511(6) 0.023(2) Uani d . 1 . . O
O6 0.0454(18) 0.2476(10) 0.2003(6) 0.020(2) Uani d . 1 . . O
O7 0.527(2) 0.4139(11) 0.2368(6) 0.022(2) Uani d . 1 . . O
O8 0.259(2) 0.2988(12) 0.3611(6) 0.023(2) Uani d . 1 . . O

loop_
_atom_site_aniso_label
_atom_site_aniso_U_11
_atom_site_aniso_U_22
_atom_site_aniso_U_33
_atom_site_aniso_U_12
_atom_site_aniso_U_13
_atom_site_aniso_U_23
Pb 0.0216(3) 0.0172(3) 0.0257(3) -0.0009(2) 0.00007(18) 0.0003(2)
In 0.0158(4) 0.0146(4) 0.0200(4) 0.0000(3) -0.0004(3) 0.0000(3)
As1 0.0148(6) 0.0138(6) 0.0192(6) -0.0014(5) -0.0010(4) 0.0010(5)
As2 0.0150(6) 0.0141(6) 0.0206(6) -0.0011(4) -0.0008(5) 0.0013(5)
O1 0.030(5) 0.017(5) 0.026(5) 0.000(4) 0.008(4) -0.002(4)
O2 0.020(5) 0.014(4) 0.021(4) 0.011(4) -0.001(3) -0.001(4)
O3 0.014(4) 0.016(4) 0.030(5) -0.002(3) -0.007(3) 0.001(4)
O4 0.018(4) 0.019(5) 0.024(5) -0.006(4) 0.000(3) -0.002(4)
O5 0.021(5) 0.021(5) 0.026(5) 0.010(4) -0.003(4) 0.001(4)
O6 0.013(4) 0.011(4) 0.037(5) -0.005(3) 0.000(4) 0.005(4)
O7 0.032(5) 0.014(4) 0.020(4) -0.001(4) 0.009(4) 0.002(4)
O8 0.027(5) 0.024(5) 0.019(4) 0.000(4) 0.010(4) 0.001(4)

loop_
_atom_type_symbol
_atom_type_description
_atom_type_scat_dispersion_real
_atom_type_scat_dispersion_imag
_atom_type_scat_source
O O 0.0106 0.0060 'International Tables Vol C Tables 4.2.6.8 and 6.1.1.4'
As As 0.0499 2.0058 'International Tables Vol C Tables 4.2.6.8 and 6.1.1.4'
In In -0.7276 1.3100 'International Tables Vol C Tables 4.2.6.8 and 6.1.1.4'
Pb Pb -3.3944 10.1111 'International Tables Vol C Tables 4.2.6.8 and 6.1.1.4'
H H 0.0000 0.0000 'International Tables Vol C Tables 4.2.6.8 and 6.1.1.4'

loop_
_geom_angle_atom_site_label_1
_geom_angle_atom_site_label_2
_geom_angle_atom_site_label_3
_geom_angle_site_symmetry_1
_geom_angle_site_symmetry_3
_geom_angle
_geom_angle_publ_flag
O4 Pb O3 1_655 . 80.0(3) no
O4 Pb O6 1_655 1_655 76.0(3) no
O3 Pb O6 . 1_655 71.0(3) no
O4 Pb O4 1_655 3_655 70.8(3) no
O3 Pb O4 . 3_655 101.7(3) no
O6 Pb O4 1_655 3_655 146.8(3) no
O4 Pb O7 1_655 2_645 116.9(3) no
O3 Pb O7 . 2_645 133.4(3) no
O6 Pb O7 1_655 2_645 72.2(3) no
O4 Pb O7 3_655 2_645 124.7(3) no
O4 Pb O5 1_655 . 146.3(3) no
O3 Pb O5 . . 81.1(3) no
O6 Pb O5 1_655 . 71.6(3) no
O4 Pb O5 3_655 . 140.7(3) no
O7 Pb O5 2_645 . 60.9(3) no
O4 Pb O8 1_655 2_645 77.2(3) no
O3 Pb O8 . 2_645 156.7(3) no
O6 Pb O8 1_655 2_645 98.4(3) no
O4 Pb O8 3_655 2_645 75.6(3) no
O7 Pb O8 2_645 2_645 56.2(3) no
O5 Pb O8 . 2_645 116.0(3) no
O4 Pb O2 1_655 3_655 114.8(3) no
O3 Pb O2 . 3_655 135.1(3) no
O6 Pb O2 1_655 3_655 151.6(3) no
O4 Pb O2 3_655 3_655 52.3(3) no
O7 Pb O2 2_645 3_655 79.7(2) no
O5 Pb O2 . 3_655 98.2(3) no
O8 Pb O2 2_645 3_655 61.4(3) no
O1 In O2 1_655 3_665 92.1(4) no
O1 In O3 1_655 . 91.4(4) no
O2 In O3 3_665 . 96.6(4) no
O1 In O5 1_655 2_655 98.2(4) no
O2 In O5 3_665 2_655 93.2(4) no
O3 In O5 . 2_655 166.0(4) no
O1 In O7 1_655 . 167.4(4) no
O2 In O7 3_665 . 100.5(4) no
O3 In O7 . . 88.0(4) no
O5 In O7 2_655 . 80.4(4) no
O1 In O6 1_655 1_655 80.9(4) no
O2 In O6 3_665 1_655 173.0(3) no
O3 In O6 . 1_655 83.0(3) no
O5 In O6 2_655 1_655 88.4(4) no
O7 In O6 . 1_655 86.5(3) no
O1 As1 O2 . . 109.6(4) no
O1 As1 O4 . . 120.2(5) no
O2 As1 O4 . . 106.8(4) no
O1 As1 O3 . . 107.2(5) no
O2 As1 O3 . . 108.6(4) no
O4 As1 O3 . . 103.8(5) no
O6 As2 O5 . . 109.9(5) no
O6 As2 O7 . . 114.9(5) no
O5 As2 O7 . . 111.8(5) no
O6 As2 O8 . . 109.0(5) no
O5 As2 O8 . . 110.9(5) no
O7 As2 O8 . . 99.9(5) no

loop_
_geom_bond_atom_site_label_1
_geom_bond_atom_site_label_2
_geom_bond_site_symmetry_2
_geom_bond_distance
_geom_bond_publ_flag
Pb O4 1_655 2.373(9) yes
Pb O3 . 2.477(9) yes
Pb O6 1_655 2.531(9) yes
Pb O4 3_655 2.616(9) yes
Pb O7 2_645 2.664(9) yes
Pb O5 . 2.821(10) yes
Pb O8 2_645 2.880(10) yes
Pb O2 3_655 3.365(9) yes
In O1 1_655 2.105(10) yes
In O2 3_665 2.143(8) yes
In O3 . 2.143(9) yes
In O5 2_655 2.150(9) yes
In O7 . 2.161(9) yes
In O6 1_655 2.240(9) yes
As1 O1 . 1.679(10) yes
As1 O2 . 1.695(9) yes
As1 O4 . 1.696(9) yes
As1 O3 . 1.710(9) yes
As2 O6 . 1.659(9) yes
As2 O5 . 1.675(9) yes
As2 O7 . 1.688(9) yes
As2 O8 . 1.730(9) yes
